data_7710919
loop_
_publ_author_name
'Mitzel, Norbert Werner'
'Aders, Niklas'
'Lamm, Jan-Hendrik'
'Beckmann, Jean Louis'
'Neumann, Beate'
'Stammler, Georg'

_publ_section_title
;
 Synthesis of bi- and tetradentate poly-Lewis acids by hydroalumination of
 poly-alkynyl-anthracene derivatives
;
_journal_name_full 'Dalton Transactions'
_journal_paper_doi 10.1039/D2DT02118H
_journal_year 2022
_chemical_formula_moiety 'C24 H22 O2'
_chemical_formula_sum 'C24 H22 O2'
_chemical_formula_weight 342.41
_space_group_crystal_system triclinic
_space_group_IT_number 2
_space_group_name_Hall '-P 1'
_space_group_name_H-M_alt 'P -1'
_atom_sites_solution_hydrogens difmap
_atom_sites_solution_primary dual
_audit_creation_date 2021-11-03
_audit_creation_method
;
Olex2 1.3-ac4
(compiled 2019.04.23 svn.r3594 for Rigaku Oxford Diffraction, GUI svn.r5739)
;
_audit_update_record
;
2022-04-01 deposited with the CCDC.	2022-08-08 downloaded from the CCDC.
;
_cell_angle_alpha 91.128(3)
_cell_angle_beta 106.294(3)
_cell_angle_gamma 112.674(3)
_cell_formula_units_Z 2
_cell_length_a 9.2137(3)
_cell_length_b 10.7277(4)
_cell_length_c 11.1202(3)
_cell_measurement_reflns_used 8790
_cell_measurement_temperature 100.0(1)
_cell_measurement_theta_max 76.4170
_cell_measurement_theta_min 4.1880
_cell_volume 963.26(6)
_computing_cell_refinement 'CrysAlisPro 1.171.41.104a (Rigaku OD, 2021)'
_computing_data_collection 'CrysAlisPro 1.171.41.104a (Rigaku OD, 2021)'
_computing_data_reduction 'CrysAlisPro 1.171.41.104a (Rigaku OD, 2021)'
_computing_molecular_graphics 'Olex2 1.5-alpha (Dolomanov et al., 2009)'
_computing_publication_material 'Olex2 1.5-alpha (Dolomanov et al., 2009)'
_computing_structure_refinement 'SHELXL 2018/3 (Sheldrick, 2015)'
_computing_structure_solution 'ShelXT (Sheldrick, 2015)'
_diffrn_ambient_environment N~2~
_diffrn_ambient_temperature 100.0(1)
_diffrn_detector 'CCD plate'
_diffrn_detector_area_resol_mean 5.3114
_diffrn_detector_type Atlas
_diffrn_measured_fraction_theta_full 0.989
_diffrn_measured_fraction_theta_max 0.990
_diffrn_measurement_details
;
List of Runs (angles in degrees, time in seconds):

  # Type    Start    End  Width  t~exp~   \w     \q     \k     \f   Frames
#--------------------------------------------------------------------------
  1  \w    -57.00  30.00   1.00    1.00    --  -38.50  37.00  90.00   87
  2  \w    -57.00  26.00   1.00    1.00    --  -38.50  37.00-180.00   83
  3  \w    -44.00  18.00   1.00    1.00    --  -38.50  37.00 -90.00   62
  4  \w    -58.00  17.00   1.00    1.00    --  -38.50  37.00   0.00   75
  5  \w     44.00  82.00   1.00    1.00    --   42.70-125.00-120.00   38
  6  \w     22.00  55.00   1.00    1.00    --   42.70  37.00 -60.00   33
  7  \w     13.00  38.00   1.00    1.00    --   42.70  77.00-172.00   25
  8  \w     16.00 104.00   1.00    1.00    --   42.70  65.00-174.00   88
  9  \w     32.00  76.00   1.00    1.00    --   42.70 -99.00  30.00   44
 10  \w     26.00  56.00   1.00    1.00    --   42.70  57.00 150.00   30
 11  \w     18.00 103.00   1.00    1.00    --   42.70  57.00  90.00   85
 12  \w     24.00 101.00   1.00    1.00    --   42.70  37.00  30.00   77
 13  \w     27.00  92.00   1.00    1.00    --   42.70  57.00 -60.00   65
 14  \w     12.00  42.00   1.00    1.00    --   42.70  81.00  37.91   30
 15  \w     12.00  38.00   1.00    1.00    --   42.70  78.00-107.99   26
 16  \w     12.00  41.00   1.00    1.00    --   42.70  81.00 -34.51   29
 17  \w     85.00 143.00   1.00    2.00    --  111.00  61.00  30.00   58
 18  \w     78.00 107.00   1.00    2.00    --  111.00-102.00  74.04   29
 19  \w    129.00 178.00   1.00    2.00    --  111.00  70.00  95.89   49
 20  \w     85.00 174.00   1.00    2.00    --  111.00  59.00 -14.88   89
 21  \w     82.00 107.00   1.00    2.00    --  111.00 -94.00-150.00   25
 22  \w    129.00 172.00   1.00    2.00    --  111.00  45.00-150.00   43
 23  \w    146.00 177.00   1.00    2.00    --  111.00  63.00-138.56   31
 24  \w     90.00 117.00   1.00    2.00    --  111.00  45.00 150.00   27
 25  \w     90.00 115.00   1.00    2.00    --  111.00  45.00  90.00   25
 26  \w    122.00 151.00   1.00    2.00    --  111.00  45.00  90.00   29
 27  \w     43.00  69.00   1.00    2.00    --  111.00 -61.00 -30.00   26
 28  \w     88.00 137.00   1.00    2.00    --  111.00 -61.00 -30.00   49
 29  \w     47.00  74.00   1.00    2.00    --  111.00-125.00 -60.00   27
 30  \w     85.00 113.00   1.00    2.00    --  111.00  61.00 -30.00   28
 31  \w     83.00 121.00   1.00    2.00    --  111.00  70.00  95.89   38
 32  \w     91.00 116.00   1.00    2.00    --  111.00  45.00-150.00   25
 33  \w     85.00 178.00   1.00    2.00    --  111.00  61.00 120.00   93
 34  \w     84.00 129.00   1.00    2.00    --  111.00  63.00-138.56   45
 35  \w     89.00 120.00   1.00    2.00    --  111.00  45.00 -60.00   31
 36  \w    131.00 173.00   1.00    2.00    --  111.00  61.00-180.00   42
 37  \w     84.00 132.00   1.00    2.00    --  111.00  65.00-106.17   48
 38  \w     87.00 157.00   1.00    2.00    --  111.00  61.00   5.79   70
 39  \w     85.00 111.00   1.00    2.00    --  111.00  61.00-180.00   26
 40  \w     66.00 107.00   1.00    2.00    --  111.00-125.00   0.00   41
 41  \w     85.00 113.00   1.00    2.00    --  111.00  61.00  60.00   28
 42  \w     56.00 113.00   1.00    2.00    --  111.00-125.00 150.00   57
 43  \w    146.00 176.00   1.00    2.00    --  111.00  61.00-120.00   30
 44  \w     86.00 114.00   1.00    2.00    --  111.00  61.00 -90.00   28
 45  \w    124.00 168.00   1.00    2.00    --  111.00  61.00 -90.00   44
 46  \w     32.00  79.00   1.00    2.00    --  111.00 -94.00-150.00   47
 47  \w     90.00 178.00   1.00    2.00    --  111.00  45.00  60.00   88
 48  \w     85.00 157.00   1.00    2.00    --  111.00  61.00 150.00   72
 49  \w     85.00 113.00   1.00    2.00    --  111.00  61.00-150.00   28
 50  \w    142.00 174.00   1.00    2.00    --  111.00  61.00-150.00   32
 51  \w     85.00 120.00   1.00    2.00    --  111.00  61.00 -60.00   35
 52  \w    125.00 162.00   1.00    2.00    --  111.00  61.00 -60.00   37
 53  \w     85.00 124.00   1.00    2.00    --  111.00  61.00   0.00   39
 54  \w    152.00 177.00   1.00    2.00    --  111.00  61.00   0.00   25
 55  \w     85.00 116.00   1.00    2.00    --  111.00  61.00  90.00   31
 56  \w     92.00 127.00   1.00    2.00    --  111.00  45.00  30.00   35
 57  \w     88.00 169.00   1.00    2.00    --  111.00  46.00 -28.94   81
 58  \w     85.00 128.00   1.00    2.00    --  111.00  61.00-120.00   43
 59  \w     43.00  97.00   1.00    2.00    --  111.00-125.00-180.00   54
 60  \w     77.00 113.00   1.00    2.00    --  111.00-125.00 -60.00   36
 61  \w     71.00 108.00   1.00    2.00    --  111.00-107.00  44.00   37
 62  \w    114.00 169.00   1.00    2.00    --  111.00 125.00   0.00   55
 63  \w     36.00  64.00   1.00    2.00    --  111.00-107.00  44.00   28
 64  \w     97.00 124.00   1.00    2.00    --  111.00 -77.00 -90.00   27
 65  \w     71.00 106.00   1.00    2.00    --  111.00 -94.00-180.00   35
 66  \w    122.00 176.00   1.00    2.00    --  111.00 125.00  60.00   54
 67  \w     33.00  60.00   1.00    2.00    --  111.00 -94.00-180.00   27
 68  \w     88.00 113.00   1.00    2.00    --  111.00-125.00  30.00   25
 69  \w     82.00 111.00   1.00    2.00    --  111.00-125.00-150.00   29
 70  \w     45.00  78.00   1.00    2.00    --  111.00 -45.00   0.00   33
 71  \w     85.00 175.00   1.00    2.00    --  111.00  60.00 166.32   90
;
_diffrn_measurement_device 'four-circle diffractometer'
_diffrn_measurement_device_type 'SuperNova, Dual, Cu at home/near, Atlas'
_diffrn_measurement_method '\w scans'
_diffrn_radiation_type CuK\a
_diffrn_radiation_wavelength 1.54184
_diffrn_reflns_av_R_equivalents 0.0222
_diffrn_reflns_av_unetI/netI 0.0371
_diffrn_reflns_Laue_measured_fraction_full 0.989
_diffrn_reflns_Laue_measured_fraction_max 0.978
_diffrn_reflns_limit_h_max 10
_diffrn_reflns_limit_h_min -11
_diffrn_reflns_limit_k_max 13
_diffrn_reflns_limit_k_min -13
_diffrn_reflns_limit_l_max 13
_diffrn_reflns_limit_l_min -13
_diffrn_reflns_number 17949
_diffrn_reflns_point_group_measured_fraction_full 0.989
_diffrn_reflns_point_group_measured_fraction_max 0.978
_diffrn_reflns_theta_full 67.684
_diffrn_reflns_theta_max 76.395
_diffrn_reflns_theta_min 4.186
_exptl_absorpt_coefficient_mu 0.577
_exptl_absorpt_correction_T_max 1.000
_exptl_absorpt_correction_T_min 0.799
_exptl_absorpt_correction_type gaussian
_exptl_absorpt_process_details
;
CrysAlisPro 1.171.41.104a (Rigaku Oxford Diffraction, 2021)
Numerical absorption correction based on gaussian integration over
a multifaceted crystal model
Empirical absorption correction using spherical harmonics,
implemented in SCALE3 ABSPACK scaling algorithm.
;
_exptl_crystal_colour 'clear colourless'
_exptl_crystal_colour_lustre clear
_exptl_crystal_colour_primary colourless
_exptl_crystal_density_diffrn 1.181
_exptl_crystal_description block
_exptl_crystal_F_000 364
_exptl_crystal_size_max 0.223
_exptl_crystal_size_mid 0.156
_exptl_crystal_size_min 0.099
_refine_diff_density_max 0.203
_refine_diff_density_min -0.226
_refine_diff_density_rms 0.029
_refine_ls_extinction_method none
_refine_ls_goodness_of_fit_ref 1.049
_refine_ls_hydrogen_treatment refall
_refine_ls_matrix_type full
_refine_ls_number_parameters 484
_refine_ls_number_reflns 3951
_refine_ls_number_restraints 0
_refine_ls_restrained_S_all 1.049
_refine_ls_R_factor_all 0.0482
_refine_ls_R_factor_gt 0.0388
_refine_ls_shift/su_max 0.000
_refine_ls_shift/su_mean 0.000
_refine_ls_structure_factor_coef Fsqd
_refine_ls_weighting_details 'w=1/[\s^2^(Fo^2^)+(0.0657P)^2^+0.0887P] where P=(Fo^2^+2Fc^2^)/3'
_refine_ls_weighting_scheme calc
_refine_ls_wR_factor_gt 0.1054
_refine_ls_wR_factor_ref 0.1113
_reflns_Friedel_coverage 0.000
_reflns_number_gt 3196
_reflns_number_total 3951
_reflns_threshold_expression 'I > 2\s(I)'
_twin_special_details
;
Component 2 rotated by 5.0864\% 
around [0.40 -0.91 -0.06] (reciprocal) or [0.16 -0.99 -0.04] (direct)
;
_cod_data_source_file d2dt02118h2.cif
_cod_data_source_block 3
_cod_database_code 7710919
_shelx_shelxl_version_number 2018/3
_chemical_oxdiff_formula 'C24 H22 O2'
_shelx_space_group_comment
;
The symmetry employed for this shelxl refinement is uniquely defined
by the following loop, which should always be used as a source of
symmetry information in preference to the above space-group names.
They are only intended as comments.
;
_shelx_estimated_absorpt_t_max 0.945
_shelx_estimated_absorpt_t_min 0.882
_olex2_refinement_description
;
1. Others
 Fixed Sof: O2(0.5) H2(0.5) O3(0.5) H3(0.5) C13(0.5) C14(0.5) H14(0.5)
 C15(0.5) H15(0.5) C16(0.5) H16(0.5) C17(0.5) C18(0.5) H18(0.5) C19(0.5)
 C20(0.5) C21(0.5) H21(0.5) C22(0.5) H22(0.5) C23(0.5) H23(0.5) C24(0.5)
 C25(0.5) H25(0.5) C26(0.5) C27(0.5) C28(0.5) C29(0.5) C30(0.5) H30A(0.5)
 H30B(0.5) H30C(0.5) C31(0.5) H31A(0.5) H31B(0.5) H31C(0.5) C32(0.5) C33(0.5)
 C34(0.5) C35(0.5) H35A(0.5) H35B(0.5) H35C(0.5) C36(0.5) H36A(0.5) H36B(0.5)
 H36C(0.5)
;
_olex2_submission_special_instructions 'No special instructions were received'
_oxdiff_exptl_absorpt_empirical_details
;
Empirical correction (ABSPACK) includes:
- Absorption correction using spherical harmonics
- Frame scaling
;

loop_
_space_group_symop_operation_xyz
'x, y, z'
'-x, -y, -z'

loop_
_atom_site_label
_atom_site_type_symbol
_atom_site_fract_x
_atom_site_fract_y
_atom_site_fract_z
_atom_site_U_iso_or_equiv
_atom_site_adp_type
_atom_site_occupancy
_atom_site_site_symmetry_order
_atom_site_calc_flag
_atom_site_refinement_flags_posn
_atom_site_refinement_flags_adp
_atom_site_refinement_flags_occupancy
_atom_site_disorder_assembly
_atom_site_disorder_group
O1 O 0.46338(13) 0.42732(9) 0.33004(8) 0.0517(3) Uani 1 1 d . . . . .
H1 H 0.425(3) 0.488(3) 0.352(2) 0.110(8) Uiso 1 1 d . . . . .
C1 C 0.88173(14) 0.82572(10) 0.26389(10) 0.0367(3) Uani 1 1 d . . . . .
C2 C 0.96171(15) 0.86691(12) 0.17564(11) 0.0413(3) Uani 1 1 d . . . . .
H2A H 0.9226(17) 0.8060(15) 0.0944(14) 0.045(4) Uiso 1 1 d . . . . .
C3 C 1.10128(15) 0.99345(12) 0.19951(12) 0.0433(3) Uani 1 1 d . . . . .
H3A H 1.1555(18) 1.0192(15) 0.1335(14) 0.046(4) Uiso 1 1 d . . . . .
C4 C 1.15909(15) 1.07720(11) 0.31157(11) 0.0400(3) Uani 1 1 d . . . . .
H4 H 1.2583(18) 1.1663(15) 0.3296(13) 0.046(4) Uiso 1 1 d . . . . .
C5 C 1.08051(13) 1.03956(10) 0.40706(10) 0.0344(2) Uani 1 1 d . . . . .
C6 C 1.13788(13) 1.12435(11) 0.52287(11) 0.0363(3) Uani 1 1 d . . . . .
H6 H 1.2331(18) 1.2111(15) 0.5386(13) 0.044(4) Uiso 1 1 d . . . . .
C7 C 1.06113(13) 1.08811(10) 0.61600(10) 0.0338(2) Uani 1 1 d . . . . .
C8 C 0.74394(14) 0.69522(11) 0.24134(10) 0.0386(3) Uani 1 1 d . . . . .
C9 C 0.63306(15) 0.58586(11) 0.22733(10) 0.0404(3) Uani 1 1 d . . . . .
C10 C 0.49856(16) 0.44843(11) 0.21177(10) 0.0442(3) Uani 1 1 d . . . . .
C11 C 0.5565(2) 0.33919(13) 0.18288(15) 0.0579(4) Uani 1 1 d . . . . .
H11A H 0.671(3) 0.353(2) 0.257(2) 0.083(6) Uiso 1 1 d . . . . .
H11B H 0.578(2) 0.3479(17) 0.1014(16) 0.062(4) Uiso 1 1 d . . . . .
H11C H 0.467(2) 0.2456(19) 0.1781(16) 0.068(5) Uiso 1 1 d . . . . .
C12 C 0.34175(17) 0.43523(15) 0.11016(12) 0.0543(4) Uani 1 1 d . . . . .
H12A H 0.251(2) 0.3428(19) 0.1060(16) 0.069(5) Uiso 1 1 d . . . . .
H12B H 0.359(2) 0.4427(16) 0.0258(16) 0.059(4) Uiso 1 1 d . . . . .
H12C H 0.304(2) 0.5089(19) 0.1329(17) 0.067(5) Uiso 1 1 d . . . . .
O2 O 0.3350(3) 0.5737(2) 0.42249(18) 0.0485(5) Uani 0.5 1 d . . P A -1
H2 H 0.377(6) 0.584(4) 0.495(5) 0.057(11) Uiso 0.5 1 d . . P B -1
O3 O 0.5680(4) 1.3588(2) -0.4558(2) 0.0497(5) Uani 0.5 1 d . . P A -1
H3 H 0.550(7) 1.388(5) -0.539(5) 0.095(18) Uiso 0.5 1 d . . P C -1
C13 C 0.2197(6) 0.7467(4) 0.0323(5) 0.0352(8) Uani 0.5 1 d . . P A -1
C14 C 0.0810(6) 0.6741(5) -0.0667(5) 0.0467(10) Uani 0.5 1 d . . P A -1
H14 H -0.007(5) 0.590(4) -0.046(4) 0.061(12) Uiso 0.5 1 d . . P D -1
C15 C 0.0622(5) 0.7114(5) -0.1893(4) 0.0489(9) Uani 0.5 1 d . . P A -1
H15 H -0.032(6) 0.654(5) -0.255(4) 0.073(13) Uiso 0.5 1 d . . P E -1
C16 C 0.1836(5) 0.8208(5) -0.2108(4) 0.0404(8) Uani 0.5 1 d . . P A -1
H16 H 0.173(4) 0.850(4) -0.298(3) 0.048(9) Uiso 0.5 1 d . . P F -1
C17 C 0.3322(5) 0.9001(4) -0.1126(4) 0.0301(7) Uani 0.5 1 d . . P A -1
C18 C 0.4578(6) 1.0125(4) -0.1335(4) 0.0305(8) Uani 0.5 1 d . . P A -1
H18 H 0.441(4) 1.035(3) -0.222(3) 0.034(7) Uiso 0.5 1 d . . P G -1
C19 C 0.6060(5) 1.0872(4) -0.0375(4) 0.0287(8) Uani 0.5 1 d . . P A -1
C20 C 0.7379(7) 1.2022(4) -0.0566(5) 0.0397(10) Uani 0.5 1 d . . P A -1
C21 C 0.8811(7) 1.2725(4) 0.0414(6) 0.0478(11) Uani 0.5 1 d . . P A -1
H21 H 0.978(6) 1.350(5) 0.032(4) 0.064(14) Uiso 0.5 1 d . . P H -1
C22 C 0.9030(5) 1.2305(4) 0.1644(4) 0.0457(9) Uani 0.5 1 d . . P A -1
H22 H 1.025(6) 1.285(4) 0.240(4) 0.063(11) Uiso 0.5 1 d . . P I -1
C23 C 0.7812(5) 1.1219(4) 0.1864(4) 0.0345(8) Uani 0.5 1 d . . P A -1
H23 H 0.794(4) 1.090(3) 0.274(3) 0.040(8) Uiso 0.5 1 d . . P J -1
C24 C 0.6292(5) 1.0471(4) 0.0875(4) 0.0287(7) Uani 0.5 1 d . . P A -1
C25 C 0.4996(5) 0.9361(4) 0.1089(4) 0.0270(8) Uani 0.5 1 d . . P A -1
H25 H 0.517(3) 0.906(3) 0.193(3) 0.029(7) Uiso 0.5 1 d . . P K -1
C26 C 0.3527(5) 0.8620(4) 0.0123(4) 0.0285(8) Uani 0.5 1 d . . P A -1
C27 C 0.2323(5) 0.7128(4) 0.1560(4) 0.0363(8) Uani 0.5 1 d . . P A -1
C28 C 0.2499(6) 0.6915(5) 0.2615(5) 0.0371(9) Uani 0.5 1 d . . P A -1
C29 C 0.2733(11) 0.6830(10) 0.3969(8) 0.0345(15) Uani 0.5 1 d . . P A -1
C30 C 0.1107(6) 0.6392(6) 0.4246(4) 0.0477(10) Uani 0.5 1 d . . P A -1
H30A H 0.070(4) 0.713(4) 0.409(3) 0.057(9) Uiso 0.5 1 d . . P L -1
H30B H 0.136(4) 0.635(3) 0.523(3) 0.047(8) Uiso 0.5 1 d . . P M -1
H30C H 0.037(5) 0.545(4) 0.364(3) 0.055(10) Uiso 0.5 1 d . . P N -1
C31 C 0.4018(5) 0.8146(4) 0.4768(4) 0.0480(10) Uani 0.5 1 d . . P A -1
H31A H 0.515(5) 0.837(4) 0.463(4) 0.073(11) Uiso 0.5 1 d . . P O -1
H31B H 0.431(6) 0.803(5) 0.583(5) 0.076(13) Uiso 0.5 1 d . . P P -1
H31C H 0.359(4) 0.887(3) 0.458(3) 0.039(7) Uiso 0.5 1 d . . P Q -1
C32 C 0.7190(5) 1.2417(4) -0.1851(4) 0.0422(8) Uani 0.5 1 d . . P A -1
C33 C 0.7041(6) 1.2710(5) -0.2905(5) 0.0413(10) Uani 0.5 1 d . . P A -1
C34 C 0.6899(10) 1.3081(10) -0.4198(8) 0.0357(16) Uani 0.5 1 d . . P A -1
C35 C 0.6318(8) 1.1746(5) -0.5135(5) 0.0602(13) Uani 0.5 1 d . . P A -1
H35A H 0.717(6) 1.128(4) -0.484(4) 0.081(13) Uiso 0.5 1 d . . P R -1
H35B H 0.638(6) 1.198(5) -0.601(5) 0.090(15) Uiso 0.5 1 d . . P S -1
H35C H 0.519(6) 1.104(5) -0.501(4) 0.075(11) Uiso 0.5 1 d . . P T -1
C36 C 0.8570(7) 1.4057(5) -0.4261(5) 0.0575(12) Uani 0.5 1 d . . P A -1
H36A H 0.882(5) 1.487(4) -0.370(4) 0.063(10) Uiso 0.5 1 d . . P U -1
H36B H 0.849(4) 1.430(3) -0.511(3) 0.048(8) Uiso 0.5 1 d . . P V -1
H36C H 0.969(8) 1.388(7) -0.382(6) 0.10(2) Uiso 0.5 1 d . . P W -1

loop_
_atom_site_aniso_label
_atom_site_aniso_U_11
_atom_site_aniso_U_22
_atom_site_aniso_U_33
_atom_site_aniso_U_23
_atom_site_aniso_U_13
_atom_site_aniso_U_12
O1 0.0654(6) 0.0399(5) 0.0377(5) -0.0054(3) 0.0315(4) -0.0012(4)
C1 0.0326(6) 0.0271(5) 0.0397(6) -0.0069(4) 0.0135(4) 0.0001(4)
C2 0.0401(6) 0.0333(6) 0.0397(6) -0.0090(4) 0.0170(5) 0.0014(5)
C3 0.0414(6) 0.0360(6) 0.0429(6) -0.0047(5) 0.0230(5) -0.0007(5)
C4 0.0346(6) 0.0303(5) 0.0434(6) -0.0046(4) 0.0178(5) -0.0022(4)
C5 0.0300(5) 0.0262(5) 0.0380(6) -0.0041(4) 0.0131(4) 0.0010(4)
C6 0.0309(5) 0.0255(5) 0.0408(6) -0.0059(4) 0.0142(4) -0.0021(4)
C7 0.0291(5) 0.0252(5) 0.0378(5) -0.0055(4) 0.0117(4) 0.0012(4)
C8 0.0374(6) 0.0315(5) 0.0349(5) -0.0096(4) 0.0153(4) -0.0005(5)
C9 0.0400(6) 0.0336(6) 0.0335(5) -0.0099(4) 0.0166(5) -0.0026(5)
C10 0.0483(7) 0.0334(6) 0.0336(6) -0.0102(4) 0.0249(5) -0.0089(5)
C11 0.0734(10) 0.0323(6) 0.0589(8) -0.0095(5) 0.0448(8) -0.0042(6)
C12 0.0464(7) 0.0496(7) 0.0357(6) -0.0130(5) 0.0195(5) -0.0164(6)
O2 0.0710(15) 0.0484(12) 0.0290(10) 0.0008(8) 0.0126(9) 0.0297(12)
O3 0.0652(14) 0.0491(12) 0.0441(11) 0.0122(10) 0.0263(11) 0.0263(11)
C13 0.028(2) 0.039(2) 0.040(2) 0.009(2) 0.0206(18) 0.009(2)
C14 0.031(2) 0.051(3) 0.051(2) -0.004(2) 0.0172(16) 0.007(2)
C15 0.0288(19) 0.065(3) 0.0463(19) -0.005(2) 0.0095(14) 0.014(2)
C16 0.035(2) 0.059(2) 0.0321(17) 0.0023(18) 0.0072(15) 0.026(2)
C17 0.030(2) 0.0400(19) 0.0274(17) 0.0081(15) 0.0124(15) 0.0185(17)
C18 0.029(2) 0.041(2) 0.0253(18) 0.0123(16) 0.0101(15) 0.0169(18)
C19 0.029(2) 0.0309(18) 0.033(2) 0.0116(16) 0.0169(19) 0.0134(17)
C20 0.043(3) 0.035(2) 0.051(3) 0.0148(19) 0.030(2) 0.0162(19)
C21 0.042(3) 0.036(2) 0.070(3) 0.009(2) 0.035(3) 0.009(2)
C22 0.0313(19) 0.0425(19) 0.059(2) -0.0023(17) 0.0157(17) 0.0104(16)
C23 0.0301(18) 0.0360(17) 0.0380(19) 0.0036(14) 0.0108(15) 0.0142(16)
C24 0.0259(18) 0.0335(17) 0.0296(17) 0.0059(14) 0.0075(14) 0.0159(15)
C25 0.023(2) 0.0319(18) 0.0253(19) 0.0096(15) 0.0081(16) 0.0095(16)
C26 0.0237(19) 0.0337(19) 0.0275(16) 0.0051(15) 0.0073(14) 0.0115(17)
C27 0.0273(17) 0.037(2) 0.0346(18) -0.0014(13) 0.0139(13) -0.0005(14)
C28 0.028(2) 0.036(2) 0.036(2) 0.0000(15) 0.0139(15) -0.0006(16)
C29 0.033(3) 0.0302(17) 0.035(3) 0.0000(15) 0.008(2) 0.0089(18)
C30 0.043(2) 0.064(3) 0.0357(16) 0.0148(17) 0.0197(14) 0.0147(18)
C31 0.044(2) 0.0333(17) 0.039(2) -0.0016(14) 0.0068(14) -0.0074(14)
C32 0.044(2) 0.038(2) 0.050(3) 0.0125(16) 0.0309(19) 0.0113(17)
C33 0.047(3) 0.039(3) 0.042(3) 0.0115(18) 0.028(2) 0.012(2)
C34 0.037(4) 0.044(3) 0.033(3) 0.019(2) 0.024(3) 0.013(3)
C35 0.085(3) 0.0374(17) 0.057(3) 0.0023(17) 0.028(2) 0.0209(19)
C36 0.046(2) 0.055(3) 0.050(2) 0.019(2) 0.0199(17) -0.0050(19)

loop_
_atom_type_symbol
_atom_type_description
_atom_type_scat_dispersion_real
_atom_type_scat_dispersion_imag
_atom_type_scat_source
C C 0.0181 0.0091 'International Tables Vol C Tables 4.2.6.8 and 6.1.1.4'
H H 0.0000 0.0000 'International Tables Vol C Tables 4.2.6.8 and 6.1.1.4'
O O 0.0492 0.0322 'International Tables Vol C Tables 4.2.6.8 and 6.1.1.4'

loop_
_exptl_crystal_face_index_h
_exptl_crystal_face_index_k
_exptl_crystal_face_index_l
_exptl_crystal_face_perp_dist
0 0 1 0.0959
-1 0 0 0.0806
-1 0 -1 0.1044
1 0 -1 0.0510
1 0 1 0.0904
0 -1 0 0.0384
0 1 0 0.0606
-1 -1 0 0.0730
0 1 1 0.0787
-1 1 1 0.0788
1 -1 0 0.0742
-1 1 0 0.0779
0 -1 1 0.0925
3 0 -7 0.0643
-6 0 2 0.0783

loop_
_geom_angle_atom_site_label_1
_geom_angle_atom_site_label_2
_geom_angle_atom_site_label_3
_geom_angle
_geom_angle_site_symmetry_1
_geom_angle_site_symmetry_3
_geom_angle_publ_flag
C10 O1 H1 111.4(16) . . ?
C2 C1 C7 120.02(9) . 2_776 ?
C2 C1 C8 121.07(9) . . ?
C8 C1 C7 118.88(10) . 2_776 ?
C1 C2 H2A 119.2(8) . . ?
C1 C2 C3 121.16(10) . . ?
C3 C2 H2A 119.7(8) . . ?
C2 C3 H3A 118.6(8) . . ?
C4 C3 C2 120.56(11) . . ?
C4 C3 H3A 120.8(8) . . ?
C3 C4 H4 121.1(8) . . ?
C3 C4 C5 120.72(10) . . ?
C5 C4 H4 118.1(8) . . ?
C4 C5 C7 119.29(9) . 2_776 ?
C6 C5 C4 121.60(10) . . ?
C6 C5 C7 119.11(10) . 2_776 ?
C5 C6 H6 119.4(8) . . ?
C7 C6 C5 121.73(10) . . ?
C7 C6 H6 118.9(8) . . ?
C5 C7 C1 118.25(10) 2_776 2_776 ?
C6 C7 C1 122.58(9) . 2_776 ?
C6 C7 C5 119.17(9) . 2_776 ?
C9 C8 C1 177.26(14) . . ?
C8 C9 C10 178.42(15) . . ?
O1 C10 C9 108.94(8) . . ?
O1 C10 C11 106.57(11) . . ?
O1 C10 C12 108.66(10) . . ?
C9 C10 C11 109.81(11) . . ?
C9 C10 C12 111.07(11) . . ?
C12 C10 C11 111.64(11) . . ?
C10 C11 H11A 109.6(11) . . ?
C10 C11 H11B 109.2(10) . . ?
C10 C11 H11C 109.3(10) . . ?
H11A C11 H11B 108.9(14) . . ?
H11A C11 H11C 110.5(15) . . ?
H11B C11 H11C 109.3(13) . . ?
C10 C12 H12A 108.9(10) . . ?
C10 C12 H12B 110.9(9) . . ?
C10 C12 H12C 110.0(10) . . ?
H12A C12 H12B 108.5(13) . . ?
H12A C12 H12C 108.0(14) . . ?
H12B C12 H12C 110.4(14) . . ?
C29 O2 H2 107(3) . . ?
C34 O3 H3 116(3) . . ?
C14 C13 C26 120.1(4) . . ?
C14 C13 C27 120.6(4) . . ?
C27 C13 C26 119.3(4) . . ?
C13 C14 H14 116(2) . . ?
C13 C14 C15 121.3(5) . . ?
C15 C14 H14 123(2) . . ?
C14 C15 H15 117(3) . . ?
C16 C15 C14 120.1(4) . . ?
C16 C15 H15 122(3) . . ?
C15 C16 H16 122(2) . . ?
C15 C16 C17 121.7(4) . . ?
C17 C16 H16 116(2) . . ?
C16 C17 C26 118.5(4) . . ?
C18 C17 C16 122.2(4) . . ?
C18 C17 C26 119.2(4) . . ?
C17 C18 H18 117.3(18) . . ?
C17 C18 C19 121.9(4) . . ?
C19 C18 H18 120.7(18) . . ?
C18 C19 C20 123.1(4) . . ?
C18 C19 C24 119.1(3) . . ?
C20 C19 C24 117.8(4) . . ?
C19 C20 C32 118.6(4) . . ?
C21 C20 C19 120.7(4) . . ?
C21 C20 C32 120.6(4) . . ?
C20 C21 H21 124(3) . . ?
C20 C21 C22 120.8(4) . . ?
C22 C21 H21 115(3) . . ?
C21 C22 H22 119(2) . . ?
C23 C22 C21 120.3(4) . . ?
C23 C22 H22 121(2) . . ?
C22 C23 H23 121.8(19) . . ?
C22 C23 C24 120.7(4) . . ?
C24 C23 H23 117.5(19) . . ?
C23 C24 C19 119.7(4) . . ?
C25 C24 C19 118.6(3) . . ?
C25 C24 C23 121.7(3) . . ?
C24 C25 H25 118.9(17) . . ?
C26 C25 C24 121.7(4) . . ?
C26 C25 H25 119.2(17) . . ?
C17 C26 C13 118.3(4) . . ?
C25 C26 C13 122.4(4) . . ?
C25 C26 C17 119.3(4) . . ?
C28 C27 C13 176.3(4) . . ?
C27 C28 C29 172.5(7) . . ?
O2 C29 C30 108.4(7) . . ?
O2 C29 C31 109.0(6) . . ?
C28 C29 O2 104.6(6) . . ?
C28 C29 C30 111.1(6) . . ?
C28 C29 C31 111.1(7) . . ?
C31 C29 C30 112.4(7) . . ?
C29 C30 H30A 109(2) . . ?
C29 C30 H30B 107.4(17) . . ?
C29 C30 H30C 103(2) . . ?
H30A C30 H30B 105(3) . . ?
H30A C30 H30C 116(3) . . ?
H30B C30 H30C 116(3) . . ?
C29 C31 H31A 111(2) . . ?
C29 C31 H31B 111(2) . . ?
C29 C31 H31C 108.1(18) . . ?
H31A C31 H31B 102(3) . . ?
H31A C31 H31C 114(3) . . ?
H31B C31 H31C 111(3) . . ?
C33 C32 C20 178.4(5) . . ?
C32 C33 C34 178.7(6) . . ?
O3 C34 C33 109.5(6) . . ?
O3 C34 C35 107.5(6) . . ?
O3 C34 C36 113.5(7) . . ?
C33 C34 C35 108.0(6) . . ?
C33 C34 C36 110.4(6) . . ?
C36 C34 C35 107.8(6) . . ?
C34 C35 H35A 110(2) . . ?
C34 C35 H35B 110(3) . . ?
C34 C35 H35C 106(2) . . ?
H35A C35 H35B 104(4) . . ?
H35A C35 H35C 105(3) . . ?
H35B C35 H35C 121(3) . . ?
C34 C36 H36A 104(2) . . ?
C34 C36 H36B 111.1(19) . . ?
C34 C36 H36C 121(3) . . ?
H36A C36 H36B 107(3) . . ?
H36A C36 H36C 99(4) . . ?
H36B C36 H36C 113(3) . . ?

loop_
_geom_bond_atom_site_label_1
_geom_bond_atom_site_label_2
_geom_bond_distance
_geom_bond_site_symmetry_2
_geom_bond_publ_flag
O1 H1 0.91(3) . ?
O1 C10 1.4424(13) . ?
C1 C2 1.3686(16) . ?
C1 C7 1.4482(14) 2_776 ?
C1 C8 1.4394(14) . ?
C2 H2A 0.993(15) . ?
C2 C3 1.4196(15) . ?
C3 H3A 0.986(15) . ?
C3 C4 1.3631(16) . ?
C4 H4 1.002(15) . ?
C4 C5 1.4275(15) . ?
C5 C6 1.4023(14) . ?
C5 C7 1.4370(14) 2_776 ?
C6 H6 0.972(15) . ?
C6 C7 1.3924(16) . ?
C8 C9 1.1932(16) . ?
C9 C10 1.4833(14) . ?
C10 C11 1.525(2) . ?
C10 C12 1.518(2) . ?
C11 H11A 1.10(2) . ?
C11 H11B 0.980(17) . ?
C11 H11C 1.014(18) . ?
C12 H12A 1.011(18) . ?
C12 H12B 0.995(17) . ?
C12 H12C 1.030(19) . ?
O2 H2 0.78(5) . ?
O2 C29 1.489(10) . ?
O3 H3 0.97(5) . ?
O3 C34 1.395(10) . ?
C13 C14 1.365(5) . ?
C13 C26 1.440(5) . ?
C13 C27 1.414(7) . ?
C14 H14 1.04(4) . ?
C14 C15 1.411(7) . ?
C15 H15 0.94(5) . ?
C15 C16 1.354(6) . ?
C16 H16 1.01(4) . ?
C16 C17 1.420(5) . ?
C17 C18 1.391(5) . ?
C17 C26 1.438(6) . ?
C18 H18 1.00(3) . ?
C18 C19 1.396(5) . ?
C19 C20 1.430(5) . ?
C19 C24 1.446(6) . ?
C20 C21 1.375(6) . ?
C20 C32 1.481(7) . ?
C21 H21 0.99(5) . ?
C21 C22 1.433(8) . ?
C22 H22 1.12(5) . ?
C22 C23 1.354(5) . ?
C23 H23 1.03(3) . ?
C23 C24 1.431(4) . ?
C24 C25 1.405(5) . ?
C25 H25 0.99(3) . ?
C25 C26 1.393(4) . ?
C27 C28 1.178(8) . ?
C28 C29 1.470(11) . ?
C29 C30 1.510(11) . ?
C29 C31 1.501(9) . ?
C30 H30A 1.00(4) . ?
C30 H30B 1.06(3) . ?
C30 H30C 1.06(4) . ?
C31 H31A 1.03(4) . ?
C31 H31B 1.16(5) . ?
C31 H31C 1.00(3) . ?
C32 C33 1.204(8) . ?
C33 C34 1.483(10) . ?
C34 C35 1.568(11) . ?
C34 C36 1.514(9) . ?
C35 H35A 1.07(5) . ?
C35 H35B 1.02(5) . ?
C35 H35C 1.08(4) . ?
C36 H36A 0.97(4) . ?
C36 H36B 0.98(3) . ?
C36 H36C 1.10(6) . ?

loop_
_geom_torsion_atom_site_label_1
_geom_torsion_atom_site_label_2
_geom_torsion_atom_site_label_3
_geom_torsion_atom_site_label_4
_geom_torsion
_geom_torsion_site_symmetry_1
_geom_torsion_site_symmetry_2
_geom_torsion_site_symmetry_3
_geom_torsion_site_symmetry_4
_geom_torsion_publ_flag
C1 C2 C3 C4 0.0(2) . . . . ?
C2 C3 C4 C5 -0.1(2) . . . . ?
C3 C4 C5 C6 -179.89(13) . . . . ?
C3 C4 C5 C7 -0.06(19) . . . 2_776 ?
C4 C5 C6 C7 179.77(12) . . . . ?
C5 C6 C7 C1 -179.90(11) . . . 2_776 ?
C5 C6 C7 C5 0.1(2) . . . 2_776 ?
C7 C1 C2 C3 0.2(2) 2_776 . . . ?
C7 C5 C6 C7 -0.1(2) 2_776 . . . ?
C8 C1 C2 C3 -177.75(12) . . . . ?
C13 C14 C15 C16 0.3(7) . . . . ?
C14 C13 C26 C17 2.0(6) . . . . ?
C14 C13 C26 C25 -177.4(4) . . . . ?
C14 C15 C16 C17 0.5(6) . . . . ?
C15 C16 C17 C18 179.9(4) . . . . ?
C15 C16 C17 C26 0.0(6) . . . . ?
C16 C17 C18 C19 -177.8(4) . . . . ?
C16 C17 C26 C13 -1.2(5) . . . . ?
C16 C17 C26 C25 178.2(3) . . . . ?
C17 C18 C19 C20 179.3(4) . . . . ?
C17 C18 C19 C24 -0.4(6) . . . . ?
C18 C17 C26 C13 178.9(4) . . . . ?
C18 C17 C26 C25 -1.7(5) . . . . ?
C18 C19 C20 C21 179.8(4) . . . . ?
C18 C19 C20 C32 -2.0(6) . . . . ?
C18 C19 C24 C23 179.4(4) . . . . ?
C18 C19 C24 C25 -1.6(5) . . . . ?
C19 C20 C21 C22 1.2(7) . . . . ?
C19 C24 C25 C26 2.0(5) . . . . ?
C20 C19 C24 C23 -0.4(6) . . . . ?
C20 C19 C24 C25 178.6(4) . . . . ?
C20 C21 C22 C23 -1.1(7) . . . . ?
C21 C22 C23 C24 0.2(6) . . . . ?
C22 C23 C24 C19 0.5(5) . . . . ?
C22 C23 C24 C25 -178.5(4) . . . . ?
C23 C24 C25 C26 -179.0(4) . . . . ?
C24 C19 C20 C21 -0.4(6) . . . . ?
C24 C19 C20 C32 177.8(4) . . . . ?
C24 C25 C26 C13 179.0(4) . . . . ?
C24 C25 C26 C17 -0.3(6) . . . . ?
C26 C13 C14 C15 -1.6(7) . . . . ?
C26 C17 C18 C19 2.1(6) . . . . ?
C27 C13 C14 C15 176.2(5) . . . . ?
C27 C13 C26 C17 -175.8(4) . . . . ?
C27 C13 C26 C25 4.8(7) . . . . ?
C32 C20 C21 C22 -177.0(4) . . . . ?
